data_4115723
loop_
_publ_author_name
'Olivier Clot'
'Michael O. Wolf'
'Brian O. Patrick'

_publ_section_title
;
 Electropolymerization of Pd(II) Complexes Containing
 Phosphinoterthiophene Ligands
;
_journal_name_full 'Journal of the American Chemical Society'
_journal_page_first 9963
_journal_page_last 9973
_journal_paper_doi 10.1021/ja016465m
_journal_volume 123
_journal_year 2001
_chemical_formula_sum 'C52.67 H41.67 Cl2 F6 P3 Pd S6'
_chemical_formula_weight 1251.20
_space_group_IT_number 2
_symmetry_cell_setting triclinic
_symmetry_Int_Tables_number 2
_symmetry_space_group_name_Hall '-P 1'
_symmetry_space_group_name_H-M 'P -1'
_audit_creation_date 2000-11-24
_audit_creation_method 'by teXsan v1.8'
_cell_angle_alpha 99.693(5)
_cell_angle_beta 94.388(5)
_cell_angle_gamma 112.405(5)
_cell_formula_units_Z 2
_cell_length_a 10.770(1)
_cell_length_b 13.788(1)
_cell_length_c 21.289(4)
_cell_measurement_reflns_used 0
_cell_measurement_temperature 198.2
_cell_measurement_theta_max 0.0
_cell_measurement_theta_min 0.0
_cell_volume 2846.4(6)
_computing_cell_refinement 'd*TREK (MSC, 1996-1998)'
_computing_data_collection 'd*TREK (MSC, 1996-1998)'
_computing_data_reduction 'd*TREK (MSC, 1996-1998)'
_computing_publication_material 'teXsan (MSC, 1992-1997)'
_computing_structure_refinement 'teXsan (MSC, 1992-1997)'
_computing_structure_solution
;
SIR97 (Altomare, et. al. 1998)
;
_diffrn_ambient_temperature 198.2
_diffrn_detector_area_resol_mean 11.76
_diffrn_measurement_device_type 'Rigaku/ADSC CCD'
_diffrn_measurement_method 'area detector'
_diffrn_orient_matrix_UB_11 0.00000
_diffrn_orient_matrix_UB_12 0.00000
_diffrn_orient_matrix_UB_13 0.00000
_diffrn_orient_matrix_UB_21 0.00000
_diffrn_orient_matrix_UB_22 0.00000
_diffrn_orient_matrix_UB_23 0.00000
_diffrn_orient_matrix_UB_31 0.00000
_diffrn_orient_matrix_UB_32 0.00000
_diffrn_orient_matrix_UB_33 0.00000
_diffrn_radiation_detector CCD
_diffrn_radiation_monochromator graphite
_diffrn_radiation_source 'X-ray tube'
_diffrn_radiation_type 'Mo K\a'
_diffrn_radiation_wavelength 0.7107
_diffrn_reflns_av_R_equivalents 0.10351
_diffrn_reflns_av_sigmaI/netI 0.180
_diffrn_reflns_limit_h_max 11
_diffrn_reflns_limit_h_min -11
_diffrn_reflns_limit_k_max 14
_diffrn_reflns_limit_k_min -13
_diffrn_reflns_limit_l_max 23
_diffrn_reflns_limit_l_min -23
_diffrn_reflns_number 17750
_diffrn_reflns_reduction_process 'Lp corrections applied'
_diffrn_reflns_theta_max 23.06
_diffrn_reflns_theta_min 2.27
_diffrn_standards_decay_% 0.00
_diffrn_standards_interval_count 0
_diffrn_standards_number 0
_exptl_absorpt_coefficient_mu 0.778
_exptl_absorpt_correction_T_max 1.000
_exptl_absorpt_correction_T_min 0.695
_exptl_absorpt_correction_type multi-scan
_exptl_crystal_colour red
_exptl_crystal_density_diffrn 1.460
_exptl_crystal_description platelet
_exptl_crystal_F_000 1265.38
_exptl_crystal_size_max 0.25
_exptl_crystal_size_mid 0.15
_exptl_crystal_size_min 0.03
_refine_diff_density_max 1.56
_refine_diff_density_min -1.24
_refine_ls_extinction_method none
_refine_ls_goodness_of_fit_all 1.220
_refine_ls_goodness_of_fit_ref 1.220
_refine_ls_hydrogen_treatment noref
_refine_ls_matrix_type full
_refine_ls_number_constraints 0
_refine_ls_number_parameters 649
_refine_ls_number_reflns 7695
_refine_ls_number_restraints 0
_refine_ls_R_factor_all 0.1362
_refine_ls_R_factor_gt 0.060
_refine_ls_shift/su_max 0.0240
_refine_ls_shift/su_mean 0.0080
_refine_ls_structure_factor_coef Fsqd
_refine_ls_weighting_details 'w = 1/[\s^2^(Fo^2^)]'
_refine_ls_weighting_scheme sigma
_refine_ls_wR_factor_all 0.1633
_refine_ls_wR_factor_ref 0.072
_reflns_number_gt 3672
_reflns_number_total 7695
_reflns_threshold_expression I>3.00\s(I)
_cod_data_source_file ja016465m_s2.cif
_cod_data_source_block mw013/OC-225
_cod_original_cell_volume 2846.4(7)
_cod_original_sg_symbol_H-M 'P -1 '
_cod_original_formula_sum 'C52.67 H41.67 Cl2 F6 P3 Pd S6 '
_cod_database_code 4115723

loop_
_symmetry_equiv_pos_as_xyz
'   +x,   +y,   +z'
'   -x,   -y,   -z'

loop_
_atom_site_label
_atom_site_fract_x
_atom_site_fract_y
_atom_site_fract_z
_atom_site_U_iso_or_equiv
_atom_site_occupancy
_atom_site_adp_type
_atom_site_calc_flag
Pd(1) 0.11521(8) 0.11385(7) 0.80423(4) 0.0320(2) 1.000 Uani d
Cl(1) 0.093(2) 0.390(1) 0.4370(8) 0.273(8) 0.667 Uani d
Cl(2) -0.133(2) 0.426(1) 0.3886(8) 0.280(8) 0.667 Uani d
Cl(3) 0.075(1) 0.4348(8) 0.3192(5) 0.183(5) 0.667 Uani d
S(1) 0.0218(3) 0.0175(2) 0.8866(1) 0.0364(8) 1.000 Uani d
S(2) -0.0232(3) 0.2657(2) 1.0293(1) 0.0409(8) 1.000 Uani d
S(3) 0.1935(3) 0.6111(2) 1.0742(1) 0.0504(9) 1.000 Uani d
S(4) 0.3130(3) 0.3240(2) 0.6661(1) 0.056(1) 1.000 Uani d
S(5) -0.0204(3) 0.2933(2) 0.6394(1) 0.0474(9) 1.000 Uani d
S(6) -0.4569(3) 0.1215(3) 0.5783(2) 0.064(1) 1.000 Uani d
P(1) 0.2504(2) 0.2538(2) 0.8915(1) 0.0295(7) 1.000 Uani d
P(2) -0.0166(3) 0.0173(2) 0.7061(1) 0.0334(8) 1.000 Uani d
P(3) 0.2645(3) -0.1814(3) 0.8132(2) 0.058(1) 1.000 Uani d
F(1) 0.1291(9) -0.183(1) 0.7788(5) 0.146(5) 1.000 Uani d
F(2) 0.3526(8) -0.0728(5) 0.7949(4) 0.079(3) 1.000 Uani d
F(3) 0.2454(9) -0.1187(7) 0.8789(4) 0.096(3) 1.000 Uani d
F(4) 0.4006(9) -0.1795(8) 0.8469(4) 0.111(4) 1.000 Uani d
F(5) 0.182(1) -0.2878(7) 0.8358(6) 0.158(5) 1.000 Uani d
F(6) 0.2830(9) -0.2435(8) 0.7491(5) 0.138(4) 1.000 Uani d
C(1) -0.141(1) -0.2020(8) 0.8364(6) 0.055(4) 1.000 Uani d
C(2) -0.126(1) -0.0988(8) 0.8768(5) 0.040(3) 1.000 Uani d
C(3) -0.209(1) -0.080(1) 0.9166(6) 0.061(4) 1.000 Uani d
C(4) -0.161(1) 0.0268(9) 0.9513(5) 0.046(4) 1.000 Uani d
C(5) -0.040(1) 0.0929(8) 0.9396(5) 0.036(3) 1.000 Uani d
C(6) 0.038(1) 0.2084(8) 0.9673(4) 0.034(3) 1.000 Uani d
C(7) 0.153(1) 0.2830(8) 0.9510(4) 0.031(3) 1.000 Uani d
C(8) 0.191(1) 0.3878(8) 0.9909(4) 0.035(3) 1.000 Uani d
C(9) 0.105(1) 0.3891(8) 1.0356(5) 0.034(3) 1.000 Uani d
C(10) 0.1148(9) 0.4832(8) 1.0851(5) 0.035(3) 1.000 Uani d
C(11) 0.066(1) 0.4811(9) 1.1413(5) 0.045(4) 1.000 Uani d
C(12) 0.095(1) 0.585(1) 1.1764(5) 0.049(4) 1.000 Uani d
C(13) 0.160(1) 0.6617(9) 1.1480(5) 0.043(4) 1.000 Uani d
C(14) 0.212(1) 0.780(1) 1.1714(6) 0.076(5) 1.000 Uani d
C(15) 0.580(1) 0.357(1) 0.7114(6) 0.080(5) 1.000 Uani d
C(16) 0.434(1) 0.3017(9) 0.7128(5) 0.050(4) 1.000 Uani d
C(17) 0.372(1) 0.2338(9) 0.7515(5) 0.046(4) 1.000 Uani d
C(18) 0.229(1) 0.1977(8) 0.7453(5) 0.043(3) 1.000 Uani d
C(19) 0.180(1) 0.2408(8) 0.7000(5) 0.038(3) 1.000 Uani d
C(20) 0.042(1) 0.2126(8) 0.6753(5) 0.037(3) 1.000 Uani d
C(21) -0.061(1) 0.1134(8) 0.6737(4) 0.035(3) 1.000 Uani d
C(22) -0.190(1) 0.1039(8) 0.6438(5) 0.043(3) 1.000 Uani d
C(23) -0.182(1) 0.1965(8) 0.6225(5) 0.040(3) 1.000 Uani d
C(24) -0.294(1) 0.2119(8) 0.5889(5) 0.046(3) 1.000 Uani d
C(25) -0.286(1) 0.294(1) 0.5596(6) 0.057(4) 1.000 Uani d
C(26) -0.412(2) 0.282(1) 0.5280(6) 0.070(5) 1.000 Uani d
C(27) -0.518(1) 0.193(1) 0.5347(6) 0.065(4) 1.000 Uani d
C(28) -0.663(2) 0.154(1) 0.5080(8) 0.104(6) 1.000 Uani d
C(29) 0.3783(9) 0.2239(7) 0.9353(4) 0.029(3) 1.000 Uani d
C(30) 0.452(1) 0.2865(8) 0.9935(4) 0.035(3) 1.000 Uani d
C(31) 0.549(1) 0.2601(9) 1.0257(5) 0.045(3) 1.000 Uani d
C(32) 0.571(1) 0.1737(9) 0.9988(5) 0.045(4) 1.000 Uani d
C(33) 0.499(1) 0.1108(9) 0.9407(6) 0.049(4) 1.000 Uani d
C(34) 0.401(1) 0.1342(8) 0.9078(5) 0.039(3) 1.000 Uani d
C(35) 0.336(1) 0.3824(7) 0.8709(4) 0.031(3) 1.000 Uani d
C(36) 0.478(1) 0.4348(8) 0.8788(5) 0.037(3) 1.000 Uani d
C(37) 0.539(1) 0.5278(9) 0.8576(5) 0.050(4) 1.000 Uani d
C(38) 0.458(1) 0.5712(9) 0.8287(6) 0.056(4) 1.000 Uani d
C(39) 0.320(1) 0.5226(9) 0.8213(5) 0.051(4) 1.000 Uani d
C(40) 0.260(1) 0.4306(8) 0.8416(5) 0.043(3) 1.000 Uani d
C(41) -0.180(1) -0.0911(8) 0.7017(5) 0.040(3) 1.000 Uani d
C(42) -0.272(1) -0.072(1) 0.7359(6) 0.053(4) 1.000 Uani d
C(43) -0.400(2) -0.151(1) 0.7321(7) 0.078(6) 1.000 Uani d
C(44) -0.435(1) -0.251(1) 0.6946(8) 0.082(5) 1.000 Uani d
C(45) -0.338(2) -0.273(1) 0.6617(7) 0.085(5) 1.000 Uani d
C(46) -0.213(1) -0.1927(9) 0.6652(5) 0.055(4) 1.000 Uani d
C(47) 0.068(1) -0.0324(7) 0.6469(5) 0.036(3) 1.000 Uani d
C(48) 0.022(1) -0.0540(9) 0.5808(5) 0.051(4) 1.000 Uani d
C(49) 0.086(2) -0.099(1) 0.5375(5) 0.067(5) 1.000 Uani d
C(50) 0.201(2) -0.114(1) 0.5599(7) 0.082(6) 1.000 Uani d
C(51) 0.249(1) -0.090(1) 0.6230(7) 0.075(5) 1.000 Uani d
C(52) 0.183(1) -0.0489(9) 0.6679(5) 0.050(4) 1.000 Uani d
C(53) -0.001(4) 0.383(2) 0.370(1) 0.12(1) 0.667 Uani d
H(1B) -0.1118 -0.1903 0.7949 0.066 1.000 Uiso c
H(1C) -0.2369 -0.2525 0.8291 0.066 1.000 Uiso c
H(1A) -0.0854 -0.2318 0.8584 0.066 1.000 Uiso c
H(3) -0.2956 -0.1361 0.9210 0.074 1.000 Uiso c
H(4) -0.2119 0.0514 0.9818 0.055 1.000 Uiso c
H(8) 0.2698 0.4513 0.9870 0.042 1.000 Uiso c
H(11) 0.0152 0.4152 1.1559 0.054 1.000 Uiso c
H(12) 0.0687 0.5983 1.2190 0.059 1.000 Uiso c
H(14A) 0.1638 0.8098 1.1441 0.091 1.000 Uiso c
H(14B) 0.3095 0.8131 1.1694 0.091 1.000 Uiso c
H(14C) 0.1968 0.7969 1.2160 0.091 1.000 Uiso c
H(15C) 0.6093 0.3119 0.6808 0.096 1.000 Uiso c
H(15A) 0.6307 0.3719 0.7545 0.096 1.000 Uiso c
H(15B) 0.5972 0.4253 0.6979 0.096 1.000 Uiso c
H(17) 0.4238 0.2114 0.7816 0.056 1.000 Uiso c
H(22) -0.2740 0.0397 0.6387 0.052 1.000 Uiso c
H(25) -0.2007 0.3553 0.5603 0.068 1.000 Uiso c
H(26) -0.4235 0.3336 0.5038 0.083 1.000 Uiso c
H(28B) -0.7174 0.1010 0.5314 0.125 1.000 Uiso c
H(28C) -0.6776 0.1199 0.4622 0.125 1.000 Uiso c
H(28A) -0.6903 0.2143 0.5128 0.125 1.000 Uiso c
H(30) 0.4363 0.3499 1.0128 0.042 1.000 Uiso c
H(31) 0.6004 0.3043 1.0676 0.054 1.000 Uiso c
H(32) 0.6404 0.1559 1.0210 0.053 1.000 Uiso c
H(33) 0.5156 0.0479 0.9221 0.058 1.000 Uiso c
H(34) 0.3500 0.0888 0.8661 0.047 1.000 Uiso c
H(36) 0.5344 0.4046 0.9000 0.044 1.000 Uiso c
H(37) 0.6384 0.5632 0.8625 0.060 1.000 Uiso c
H(38) 0.5009 0.6378 0.8135 0.068 1.000 Uiso c
H(39) 0.2641 0.5544 0.8011 0.061 1.000 Uiso c
H(40) 0.1604 0.3964 0.8360 0.051 1.000 Uiso c
H(42) -0.2471 -0.0008 0.7638 0.064 1.000 Uiso c
H(43) -0.4663 -0.1347 0.7562 0.093 1.000 Uiso c
H(44) -0.5262 -0.3065 0.6910 0.098 1.000 Uiso c
H(45) -0.3597 -0.3449 0.6364 0.102 1.000 Uiso c
H(46) -0.1463 -0.2076 0.6412 0.066 1.000 Uiso c
H(48) -0.0542 -0.0378 0.5652 0.061 1.000 Uiso c
H(49) 0.0500 -0.1199 0.4913 0.080 1.000 Uiso c
H(50) 0.2483 -0.1420 0.5289 0.098 1.000 Uiso c
H(51) 0.3297 -0.1010 0.6378 0.089 1.000 Uiso c
H(52) 0.2180 -0.0316 0.7141 0.061 1.000 Uiso c
H(53) -0.0468 0.3060 0.3507 0.154 0.667 Uiso d

loop_
_atom_site_aniso_label
_atom_site_aniso_U_11
_atom_site_aniso_U_22
_atom_site_aniso_U_33
_atom_site_aniso_U_12
_atom_site_aniso_U_13
_atom_site_aniso_U_23
Pd(1) 0.0276(5) 0.0422(5) 0.0239(4) 0.0138(4) 0.0016(3) 0.0026(4)
Cl(1) 0.38(2) 0.18(1) 0.25(2) 0.15(1) -0.04(1) -0.02(1)
Cl(2) 0.35(2) 0.17(1) 0.26(2) 0.06(1) 0.06(1) -0.01(1)
Cl(3) 0.21(1) 0.138(8) 0.157(9) 0.027(7) 0.043(8) 0.011(7)
S(1) 0.033(2) 0.042(2) 0.031(1) 0.011(1) 0.004(1) 0.007(1)
S(2) 0.039(2) 0.056(2) 0.038(2) 0.026(1) 0.016(1) 0.013(1)
S(3) 0.064(2) 0.052(2) 0.043(2) 0.031(2) 0.013(1) 0.009(1)
S(4) 0.048(2) 0.059(2) 0.048(2) 0.003(2) 0.016(2) 0.014(2)
S(5) 0.052(2) 0.041(2) 0.048(2) 0.018(2) 0.006(1) 0.010(1)
S(6) 0.051(2) 0.064(2) 0.071(2) 0.024(2) -0.012(2) 0.007(2)
P(1) 0.024(1) 0.038(2) 0.024(1) 0.013(1) 0.001(1) 0.002(1)
P(2) 0.027(2) 0.040(2) 0.028(1) 0.011(1) 0.003(1) 0.003(1)
P(3) 0.053(2) 0.057(2) 0.070(2) 0.023(2) 0.025(2) 0.022(2)
F(1) 0.057(6) 0.28(1) 0.122(8) 0.077(8) 0.026(5) 0.074(8)
F(2) 0.085(6) 0.069(5) 0.096(6) 0.032(4) 0.034(5) 0.038(4)
F(3) 0.120(7) 0.109(6) 0.079(6) 0.063(6) 0.043(5) 0.017(5)
F(4) 0.105(7) 0.190(9) 0.108(7) 0.105(7) 0.049(6) 0.088(7)
F(5) 0.18(1) 0.078(6) 0.23(1) 0.038(7) 0.15(1) 0.067(7)
F(6) 0.085(7) 0.134(8) 0.123(8) -0.005(6) 0.046(6) -0.058(6)
C(1) 0.049(8) 0.041(7) 0.060(8) 0.002(6) -0.005(6) 0.012(6)
C(2) 0.034(7) 0.039(6) 0.047(7) 0.012(5) 0.001(5) 0.016(5)
C(3) 0.050(8) 0.049(8) 0.080(9) 0.004(7) 0.021(7) 0.033(7)
C(4) 0.046(7) 0.040(7) 0.047(7) 0.006(6) 0.022(6) 0.014(5)
C(5) 0.039(7) 0.049(7) 0.033(6) 0.028(6) 0.009(5) 0.013(5)
C(6) 0.035(7) 0.037(6) 0.032(6) 0.022(6) -0.001(5) 0.003(5)
C(7) 0.027(6) 0.041(6) 0.033(6) 0.021(5) 0.003(5) 0.011(5)
C(8) 0.034(6) 0.042(6) 0.030(6) 0.017(5) 0.000(5) 0.006(5)
C(9) 0.029(6) 0.041(6) 0.034(6) 0.018(5) 0.003(5) 0.003(5)
C(10) 0.020(6) 0.048(6) 0.036(6) 0.018(5) 0.000(5) 0.002(5)
C(11) 0.044(7) 0.053(7) 0.044(7) 0.021(6) 0.022(6) 0.011(6)
C(12) 0.061(8) 0.068(8) 0.032(6) 0.042(7) 0.013(6) 0.002(6)
C(13) 0.050(7) 0.051(7) 0.040(7) 0.034(6) 0.007(6) 0.008(6)
C(14) 0.10(1) 0.059(8) 0.075(9) 0.053(9) 0.002(8) -0.017(7)
C(15) 0.041(8) 0.11(1) 0.07(1) 0.010(8) 0.021(7) 0.009(8)
C(16) 0.021(6) 0.060(8) 0.046(7) -0.004(6) 0.005(5) 0.002(6)
C(17) 0.023(6) 0.054(7) 0.056(7) 0.008(6) 0.013(5) 0.013(6)
C(18) 0.042(7) 0.050(7) 0.029(6) 0.012(6) 0.001(5) 0.001(5)
C(19) 0.029(6) 0.035(6) 0.033(6) -0.002(5) 0.009(5) -0.003(5)
C(20) 0.036(7) 0.038(6) 0.031(6) 0.009(6) -0.001(5) 0.009(5)
C(21) 0.041(7) 0.036(6) 0.027(6) 0.018(6) -0.003(5) 0.001(4)
C(22) 0.034(7) 0.051(7) 0.034(6) 0.013(6) 0.000(5) -0.010(5)
C(23) 0.044(7) 0.049(7) 0.036(6) 0.027(6) 0.013(5) 0.008(5)
C(24) 0.058(8) 0.043(7) 0.036(6) 0.023(6) -0.001(5) -0.001(5)
C(25) 0.060(9) 0.071(9) 0.049(7) 0.036(7) 0.017(6) 0.012(7)
C(26) 0.07(1) 0.08(1) 0.065(9) 0.035(9) -0.004(8) 0.026(7)
C(27) 0.055(9) 0.076(9) 0.058(8) 0.032(8) -0.027(7) 0.001(7)
C(28) 0.09(1) 0.11(1) 0.11(1) 0.05(1) -0.04(1) 0.00(1)
C(29) 0.024(6) 0.036(6) 0.031(6) 0.016(5) 0.005(4) 0.011(4)
C(30) 0.035(6) 0.047(6) 0.021(5) 0.016(5) 0.002(5) 0.006(5)
C(31) 0.031(6) 0.063(8) 0.037(6) 0.016(6) -0.003(5) 0.012(6)
C(32) 0.047(7) 0.051(7) 0.048(7) 0.031(6) 0.001(6) 0.018(6)
C(33) 0.049(7) 0.050(7) 0.057(8) 0.030(6) 0.004(6) 0.012(6)
C(34) 0.038(7) 0.038(6) 0.048(7) 0.017(6) 0.011(5) 0.020(5)
C(35) 0.028(6) 0.031(5) 0.029(6) 0.006(5) 0.012(4) 0.003(4)
C(36) 0.032(7) 0.042(6) 0.039(6) 0.013(6) 0.018(5) 0.012(5)
C(37) 0.045(7) 0.050(7) 0.044(7) 0.006(6) 0.012(6) 0.009(6)
C(38) 0.07(1) 0.044(7) 0.056(8) 0.018(7) 0.020(7) 0.026(6)
C(39) 0.067(9) 0.037(7) 0.051(7) 0.022(7) -0.003(6) 0.015(6)
C(40) 0.043(7) 0.047(7) 0.047(7) 0.028(6) 0.004(5) 0.010(6)
C(41) 0.037(7) 0.044(7) 0.030(6) 0.006(5) 0.009(5) 0.010(5)
C(42) 0.034(7) 0.062(8) 0.060(8) 0.009(7) 0.016(6) 0.026(6)
C(43) 0.07(1) 0.10(1) 0.08(1) 0.04(1) 0.018(8) 0.039(9)
C(44) 0.042(9) 0.10(1) 0.08(1) -0.007(9) 0.002(8) 0.036(9)
C(45) 0.09(1) 0.064(9) 0.07(1) 0.003(9) 0.007(9) -0.005(7)
C(46) 0.045(8) 0.049(8) 0.045(7) -0.008(6) 0.008(6) 0.007(6)
C(47) 0.036(6) 0.032(6) 0.037(6) 0.011(5) 0.011(5) 0.006(5)
C(48) 0.073(9) 0.063(8) 0.028(6) 0.039(7) 0.004(6) 0.010(5)
C(49) 0.11(1) 0.068(9) 0.034(7) 0.043(9) 0.026(7) 0.006(6)
C(50) 0.13(1) 0.10(1) 0.06(1) 0.08(1) 0.06(1) 0.029(8)
C(51) 0.09(1) 0.11(1) 0.065(9) 0.08(1) 0.027(8) 0.020(8)
C(52) 0.044(7) 0.070(8) 0.045(7) 0.028(7) 0.008(6) 0.019(6)
C(53) 0.20(3) 0.11(2) 0.10(2) 0.09(2) 0.07(2) 0.03(2)

loop_
_atom_type_symbol
_atom_type_oxidation_number
_atom_type_number_in_cell
_atom_type_scat_dispersion_real
_atom_type_scat_dispersion_imag
_atom_type_scat_source
C 0 105 0.002 0.002
;International Tables for Crystallography
(1992, Vol. C, Tables 4.2.6.8 and 6.1.1.1)
;
H 0 83 0.000 0.000
;International Tables for Crystallography
(1992, Vol. C, Table 6.1.1.2)
;
F 0 12 0.014 0.010
;International Tables for Crystallography
(1992, Vol. C, Tables 4.2.6.8 and 6.1.1.1)
;
P 0 6 0.090 0.095
;International Tables for Crystallography
(1992, Vol. C, Tables 4.2.6.8 and 6.1.1.1)
;
S 0 12 0.110 0.124
;International Tables for Crystallography
(1992, Vol. C, Tables 4.2.6.8 and 6.1.1.1)
;
Pd 0 2 -1.177 1.007
;International Tables for Crystallography
(1992, Vol. C, Tables 4.2.6.8 and 6.1.1.1)
;
Cl 0 4 0.132 0.159
;International Tables for Crystallography
(1992, Vol. C, Tables 4.2.6.8 and 6.1.1.1)
;

loop_
_geom_angle_atom_site_label_1
_geom_angle_atom_site_label_2
_geom_angle_atom_site_label_3
_geom_angle
_geom_angle_publ_flag
S(1) Pd(1) P(1) 84.96(9) yes
S(1) Pd(1) P(2) 108.2(1) yes
S(1) Pd(1) C(18) 168.4(3) yes
P(1) Pd(1) P(2) 163.56(9) yes
P(1) Pd(1) C(18) 88.1(3) yes
P(2) Pd(1) C(18) 80.4(3) yes
Pd(1) S(1) C(2) 127.4(4) yes
Pd(1) S(1) C(5) 110.0(3) yes
C(2) S(1) C(5) 92.8(5) yes
C(6) S(2) C(9) 91.8(5) yes
C(10) S(3) C(13) 90.6(5) yes
C(16) S(4) C(19) 92.5(5) yes
C(20) S(5) C(23) 92.3(5) yes
C(24) S(6) C(27) 93.8(6) yes
Pd(1) P(1) C(7) 112.5(3) yes
Pd(1) P(1) C(29) 113.2(3) yes
Pd(1) P(1) C(35) 115.0(3) yes
C(7) P(1) C(29) 105.0(4) yes
C(7) P(1) C(35) 102.8(4) yes
C(29) P(1) C(35) 107.4(4) yes
Pd(1) P(2) C(21) 103.9(3) yes
Pd(1) P(2) C(41) 121.0(3) yes
Pd(1) P(2) C(47) 116.0(3) yes
C(21) P(2) C(41) 102.7(5) yes
C(21) P(2) C(47) 105.5(5) yes
C(41) P(2) C(47) 105.9(5) yes
F(1) P(3) F(2) 92.3(5) yes
F(1) P(3) F(3) 90.2(5) yes
F(1) P(3) F(4) 179.4(5) yes
F(1) P(3) F(5) 90.4(7) yes
F(1) P(3) F(6) 90.0(6) yes
F(2) P(3) F(3) 91.0(5) yes
F(2) P(3) F(4) 87.3(5) yes
F(2) P(3) F(5) 176.4(6) yes
F(2) P(3) F(6) 89.4(5) yes
F(3) P(3) F(4) 90.3(5) yes
F(3) P(3) F(5) 86.7(5) yes
F(3) P(3) F(6) 179.6(6) yes
F(4) P(3) F(5) 90.0(6) yes
F(4) P(3) F(6) 89.5(5) yes
F(5) P(3) F(6) 92.9(6) yes
C(2) C(1) H(1B) 109.4 no
C(2) C(1) H(1C) 109.5 no
C(2) C(1) H(1A) 109.5 no
H(1B) C(1) H(1C) 109.5 no
H(1B) C(1) H(1A) 109.5 no
H(1C) C(1) H(1A) 109.5 no
S(1) C(2) C(1) 122.1(9) yes
S(1) C(2) C(3) 109.3(8) yes
C(1) C(2) C(3) 128(1) yes
C(2) C(3) C(4) 114(1) yes
C(2) C(3) H(3) 123.0 no
C(4) C(3) H(3) 123.1 no
C(3) C(4) C(5) 115(1) yes
C(3) C(4) H(4) 122.3 no
C(5) C(4) H(4) 122.3 no
S(1) C(5) C(4) 108.3(8) yes
S(1) C(5) C(6) 122.4(8) yes
C(4) C(5) C(6) 129.2(9) yes
S(2) C(6) C(5) 116.6(8) yes
S(2) C(6) C(7) 112.0(7) yes
C(5) C(6) C(7) 131.4(9) yes
P(1) C(7) C(6) 125.5(7) yes
P(1) C(7) C(8) 122.8(8) yes
C(6) C(7) C(8) 111.6(8) yes
C(7) C(8) C(9) 112.3(9) yes
C(7) C(8) H(8) 123.9 no
C(9) C(8) H(8) 123.8 no
S(2) C(9) C(8) 112.3(7) yes
S(2) C(9) C(10) 120.7(7) yes
C(8) C(9) C(10) 127.0(9) yes
S(3) C(10) C(9) 121.1(8) yes
S(3) C(10) C(11) 111.9(7) yes
C(9) C(10) C(11) 127(1) yes
C(10) C(11) C(12) 112(1) yes
C(10) C(11) H(11) 124.2 no
C(12) C(11) H(11) 124.2 no
C(11) C(12) C(13) 115(1) yes
C(11) C(12) H(12) 122.6 no
C(13) C(12) H(12) 122.6 no
S(3) C(13) C(12) 111.1(8) yes
S(3) C(13) C(14) 119.0(9) yes
C(12) C(13) C(14) 130(1) yes
C(13) C(14) H(14A) 109.5 no
C(13) C(14) H(14B) 109.5 no
C(13) C(14) H(14C) 109.6 no
H(14A) C(14) H(14B) 109.3 no
H(14A) C(14) H(14C) 109.5 no
H(14B) C(14) H(14C) 109.4 no
C(16) C(15) H(15C) 109.5 no
C(16) C(15) H(15A) 109.6 no
C(16) C(15) H(15B) 109.5 no
H(15C) C(15) H(15A) 109.4 no
H(15C) C(15) H(15B) 109.3 no
H(15A) C(15) H(15B) 109.4 no
S(4) C(16) C(15) 122(1) yes
S(4) C(16) C(17) 109.7(8) yes
C(15) C(16) C(17) 128(1) yes
C(16) C(17) C(18) 116(1) yes
C(16) C(17) H(17) 122.1 no
C(18) C(17) H(17) 122.0 no
Pd(1) C(18) C(17) 124.3(8) yes
Pd(1) C(18) C(19) 123.7(8) yes
C(17) C(18) C(19) 111(1) yes
S(4) C(19) C(18) 110.5(8) yes
S(4) C(19) C(20) 121.7(8) yes
C(18) C(19) C(20) 127(1) yes
S(5) C(20) C(19) 125.3(8) yes
S(5) C(20) C(21) 111.3(7) yes
C(19) C(20) C(21) 123.3(9) yes
P(2) C(21) C(20) 118.1(7) yes
P(2) C(21) C(22) 129.7(8) yes
C(20) C(21) C(22) 112.2(9) yes
C(21) C(22) C(23) 112.5(9) yes
C(21) C(22) H(22) 123.7 no
C(23) C(22) H(22) 123.8 no
S(5) C(23) C(22) 111.8(7) yes
S(5) C(23) C(24) 122.1(8) yes
C(22) C(23) C(24) 126(1) yes
S(6) C(24) C(23) 122.5(8) yes
S(6) C(24) C(25) 109.9(8) yes
C(23) C(24) C(25) 128(1) yes
C(24) C(25) C(26) 114(1) yes
C(24) C(25) H(25) 123.1 no
C(26) C(25) H(25) 123.2 no
C(25) C(26) C(27) 113(1) yes
C(25) C(26) H(26) 123.4 no
C(27) C(26) H(26) 123.4 no
S(6) C(27) C(26) 109.4(9) yes
S(6) C(27) C(28) 122(1) yes
C(26) C(27) C(28) 128(1) yes
C(27) C(28) H(28B) 109.4 no
C(27) C(28) H(28C) 109.7 no
C(27) C(28) H(28A) 109.6 no
H(28B) C(28) H(28C) 109.3 no
H(28B) C(28) H(28A) 109.3 no
H(28C) C(28) H(28A) 109.5 no
P(1) C(29) C(30) 122.1(7) yes
P(1) C(29) C(34) 118.1(7) yes
C(30) C(29) C(34) 119.8(8) yes
C(29) C(30) C(31) 120.2(9) yes
C(29) C(30) H(30) 119.9 no
C(31) C(30) H(30) 119.9 no
C(30) C(31) C(32) 119.8(9) yes
C(30) C(31) H(31) 120.1 no
C(32) C(31) H(31) 120.1 no
C(31) C(32) C(33) 120.4(9) yes
C(31) C(32) H(32) 119.8 no
C(33) C(32) H(32) 119.8 no
C(32) C(33) C(34) 121.3(9) yes
C(32) C(33) H(33) 119.3 no
C(34) C(33) H(33) 119.4 no
C(29) C(34) C(33) 118.5(9) yes
C(29) C(34) H(34) 120.8 no
C(33) C(34) H(34) 120.7 no
P(1) C(35) C(36) 122.9(7) yes
P(1) C(35) C(40) 119.7(8) yes
C(36) C(35) C(40) 117.2(9) yes
C(35) C(36) C(37) 121.0(9) yes
C(35) C(36) H(36) 119.5 no
C(37) C(36) H(36) 119.5 no
C(36) C(37) C(38) 119(1) yes
C(36) C(37) H(37) 120.5 no
C(38) C(37) H(37) 120.5 no
C(37) C(38) C(39) 121(1) yes
C(37) C(38) H(38) 119.5 no
C(39) C(38) H(38) 119.5 no
C(38) C(39) C(40) 120(1) yes
C(38) C(39) H(39) 120.0 no
C(40) C(39) H(39) 120.1 no
C(35) C(40) C(39) 122(1) yes
C(35) C(40) H(40) 119.1 no
C(39) C(40) H(40) 119.1 no
P(2) C(41) C(42) 118.5(8) yes
P(2) C(41) C(46) 122.4(8) yes
C(42) C(41) C(46) 119(1) yes
C(41) C(42) C(43) 121(1) yes
C(41) C(42) H(42) 119.7 no
C(43) C(42) H(42) 119.6 no
C(42) C(43) C(44) 120(1) yes
C(42) C(43) H(43) 119.8 no
C(44) C(43) H(43) 119.9 no
C(43) C(44) C(45) 119(1) yes
C(43) C(44) H(44) 120.4 no
C(45) C(44) H(44) 120.3 no
C(44) C(45) C(46) 119(1) yes
C(44) C(45) H(45) 120.3 no
C(46) C(45) H(45) 120.5 no
C(41) C(46) C(45) 121(1) yes
C(41) C(46) H(46) 119.4 no
C(45) C(46) H(46) 119.2 no
P(2) C(47) C(48) 121.5(8) yes
P(2) C(47) C(52) 118.9(8) yes
C(48) C(47) C(52) 119.6(9) yes
C(47) C(48) C(49) 119(1) yes
C(47) C(48) H(48) 120.4 no
C(49) C(48) H(48) 120.5 no
C(48) C(49) C(50) 120(1) yes
C(48) C(49) H(49) 120.0 no
C(50) C(49) H(49) 120.1 no
C(49) C(50) C(51) 121(1) yes
C(49) C(50) H(50) 119.4 no
C(51) C(50) H(50) 119.4 no
C(50) C(51) C(52) 120(1) yes
C(50) C(51) H(51) 119.9 no
C(52) C(51) H(51) 119.9 no
C(47) C(52) C(51) 120(1) yes
C(47) C(52) H(52) 120.0 no
C(51) C(52) H(52) 120.1 no
Cl(1) C(53) Cl(2) 110(2) yes
Cl(1) C(53) Cl(3) 116(3) yes
Cl(1) C(53) H(53) 105.7 no
Cl(2) C(53) Cl(3) 112(2) yes
Cl(2) C(53) H(53) 105.7 no
Cl(3) C(53) H(53) 105.6 no

loop_
_geom_bond_atom_site_label_1
_geom_bond_atom_site_label_2
_geom_bond_distance
_geom_bond_publ_flag
Pd(1) S(1) 2.427(3) yes
Pd(1) P(1) 2.352(2) yes
Pd(1) P(2) 2.307(3) yes
Pd(1) C(18) 2.01(1) yes
Cl(1) C(53) 1.64(3) yes
Cl(2) C(53) 1.78(3) yes
Cl(3) C(53) 1.52(3) yes
S(1) C(2) 1.74(1) yes
S(1) C(5) 1.745(9) yes
S(2) C(6) 1.73(1) yes
S(2) C(9) 1.71(1) yes
S(3) C(10) 1.71(1) yes
S(3) C(13) 1.73(1) yes
S(4) C(16) 1.73(1) yes
S(4) C(19) 1.76(1) yes
S(5) C(20) 1.744(9) yes
S(5) C(23) 1.70(1) yes
S(6) C(24) 1.69(1) yes
S(6) C(27) 1.72(1) yes
P(1) C(7) 1.80(1) yes
P(1) C(29) 1.818(8) yes
P(1) C(35) 1.81(1) yes
P(2) C(21) 1.788(9) yes
P(2) C(41) 1.80(1) yes
P(2) C(47) 1.81(1) yes
P(3) F(1) 1.570(8) yes
P(3) F(2) 1.569(7) yes
P(3) F(3) 1.587(8) yes
P(3) F(4) 1.571(8) yes
P(3) F(5) 1.576(9) yes
P(3) F(6) 1.553(8) yes
C(1) C(2) 1.48(1) yes
C(1) H(1B) 0.98 no
C(1) H(1C) 0.98 no
C(1) H(1A) 0.98 no
C(2) C(3) 1.34(2) yes
C(3) C(4) 1.41(2) yes
C(3) H(3) 0.98 no
C(4) C(5) 1.34(1) yes
C(4) H(4) 0.98 no
C(5) C(6) 1.48(1) yes
C(6) C(7) 1.38(1) yes
C(7) C(8) 1.44(1) yes
C(8) C(9) 1.38(1) yes
C(8) H(8) 0.98 no
C(9) C(10) 1.49(1) yes
C(10) C(11) 1.35(1) yes
C(11) C(12) 1.40(1) yes
C(11) H(11) 0.98 no
C(12) C(13) 1.30(1) yes
C(12) H(12) 0.98 no
C(13) C(14) 1.49(2) yes
C(14) H(14A) 0.98 no
C(14) H(14B) 0.98 no
C(14) H(14C) 0.98 no
C(15) C(16) 1.47(2) yes
C(15) H(15C) 0.98 no
C(15) H(15A) 0.98 no
C(15) H(15B) 0.98 no
C(16) C(17) 1.37(1) yes
C(17) C(18) 1.41(1) yes
C(17) H(17) 0.98 no
C(18) C(19) 1.39(1) yes
C(19) C(20) 1.42(1) yes
C(20) C(21) 1.39(1) yes
C(21) C(22) 1.43(1) yes
C(22) C(23) 1.40(1) yes
C(22) H(22) 0.98 no
C(23) C(24) 1.46(1) yes
C(24) C(25) 1.36(1) yes
C(25) C(26) 1.41(2) yes
C(25) H(25) 0.98 no
C(26) C(27) 1.36(2) yes
C(26) H(26) 0.98 no
C(27) C(28) 1.47(2) yes
C(28) H(28B) 0.98 no
C(28) H(28C) 0.98 no
C(28) H(28A) 0.98 no
C(29) C(30) 1.37(1) yes
C(29) C(34) 1.40(1) yes
C(30) C(31) 1.40(1) yes
C(30) H(30) 0.98 no
C(31) C(32) 1.35(1) yes
C(31) H(31) 0.98 no
C(32) C(33) 1.37(1) yes
C(32) H(32) 0.98 no
C(33) C(34) 1.38(1) yes
C(33) H(33) 0.98 no
C(34) H(34) 0.98 no
C(35) C(36) 1.40(1) yes
C(35) C(40) 1.41(1) yes
C(36) C(37) 1.37(1) yes
C(36) H(36) 0.98 no
C(37) C(38) 1.39(2) yes
C(37) H(37) 0.98 no
C(38) C(39) 1.36(2) yes
C(38) H(38) 0.98 no
C(39) C(40) 1.35(1) yes
C(39) H(39) 0.98 no
C(40) H(40) 0.98 no
C(41) C(42) 1.35(1) yes
C(41) C(46) 1.38(1) yes
C(42) C(43) 1.38(2) yes
C(42) H(42) 0.98 no
C(43) C(44) 1.37(2) yes
C(43) H(43) 0.98 no
C(44) C(45) 1.39(2) yes
C(44) H(44) 0.98 no
C(45) C(46) 1.36(2) yes
C(45) H(45) 0.98 no
C(46) H(46) 0.98 no
C(47) C(48) 1.40(1) yes
C(47) C(52) 1.39(1) yes
C(48) C(49) 1.39(1) yes
C(48) H(48) 0.98 no
C(49) C(50) 1.39(2) yes
C(49) H(49) 0.98 no
C(50) C(51) 1.34(2) yes
C(50) H(50) 0.98 no
C(51) C(52) 1.40(2) yes
C(51) H(51) 0.98 no
C(52) H(52) 0.98 no
C(53) H(53) 0.98 no

loop_
_geom_contact_atom_site_label_1
_geom_contact_atom_site_label_2
_geom_contact_distance
_geom_contact_site_symmetry_2
_geom_contact_publ_flag
Cl(2) F(6) 3.35(2) 2_556 no
Cl(3) F(1) 3.50(2) 2_556 no
S(1) F(3) 3.570(8) . no
S(2) F(3) 3.466(9) 2_557 no
S(2) F(5) 3.48(1) 2_557 no
F(1) C(1) 3.18(2) . no
F(1) C(52) 3.19(2) . no
F(2) C(34) 3.25(1) . no
F(2) C(52) 3.28(1) . no
F(2) C(33) 3.48(1) . no
F(2) C(43) 3.51(2) 1_655 no
F(3) C(34) 3.16(1) . no
F(3) C(33) 3.26(1) . no
F(3) C(32) 3.50(1) 2_657 no
F(4) C(31) 3.18(1) 2_657 no
F(4) C(32) 3.26(1) 2_657 no
F(4) C(43) 3.35(2) 1_655 no
F(5) C(11) 3.11(1) 2_557 no
F(5) C(39) 3.45(1) 1_545 no
F(6) C(43) 3.23(2) 1_655 no
F(6) C(44) 3.37(2) 1_655 no
F(6) C(53) 3.48(4) 2_556 no
C(24) C(50) 3.60(2) 2_556 no
C(31) C(38) 3.57(2) 2_667 no

loop_
_geom_torsion_atom_site_label_1
_geom_torsion_atom_site_label_2
_geom_torsion_atom_site_label_3
_geom_torsion_atom_site_label_4
_geom_torsion
_geom_torsion_publ_flag
Pd(1) S(1) C(2) C(1) 64.1(9) no
Pd(1) S(1) C(2) C(3) -123.1(8) no
Pd(1) S(1) C(5) C(4) 136.7(7) no
Pd(1) S(1) C(5) C(6) -46.6(8) no
Pd(1) P(1) C(7) C(6) 33.9(8) no
Pd(1) P(1) C(7) C(8) -150.7(6) no
Pd(1) P(1) C(29) C(30) -168.9(7) no
Pd(1) P(1) C(29) C(34) 11.4(9) no
Pd(1) P(1) C(35) C(36) -117.0(7) no
Pd(1) P(1) C(35) C(40) 58.9(8) no
Pd(1) P(2) C(21) C(20) 47.5(8) no
Pd(1) P(2) C(21) C(22) -134.2(8) no
Pd(1) P(2) C(41) C(42) 53(1) no
Pd(1) P(2) C(41) C(46) -126.6(8) no
Pd(1) P(2) C(47) C(48) -154.9(8) no
Pd(1) P(2) C(47) C(52) 24.7(9) no
Pd(1) C(18) C(17) C(16) -171.4(8) no
Pd(1) C(18) C(19) S(4) 171.6(5) no
Pd(1) C(18) C(19) C(20) -17(1) no
S(1) Pd(1) P(1) C(7) -49.2(3) no
S(1) Pd(1) P(1) C(29) 69.7(4) no
S(1) Pd(1) P(1) C(35) -166.5(3) no
S(1) Pd(1) P(2) C(21) 127.4(4) no
S(1) Pd(1) P(2) C(41) 13.1(4) no
S(1) Pd(1) P(2) C(47) -117.3(4) no
S(1) Pd(1) C(18) C(17) 2(2) no
S(1) Pd(1) C(18) C(19) -167.5(9) no
S(1) C(2) C(3) C(4) 4(1) no
S(1) C(5) C(4) C(3) -4(1) no
S(1) C(5) C(6) S(2) -168.9(5) no
S(1) C(5) C(6) C(7) 14(1) no
S(2) C(6) C(5) C(4) 7(1) no
S(2) C(6) C(7) P(1) 177.0(5) no
S(2) C(6) C(7) C(8) 1.1(9) no
S(2) C(9) C(8) C(7) -1(1) no
S(2) C(9) C(10) S(3) -154.4(6) no
S(2) C(9) C(10) C(11) 25(1) no
S(3) C(10) C(9) C(8) 26(1) no
S(3) C(10) C(11) C(12) -1(1) no
S(3) C(13) C(12) C(11) -1(1) no
S(4) C(16) C(17) C(18) 0(1) no
S(4) C(19) C(18) C(17) 1(1) no
S(4) C(19) C(20) S(5) -31(1) no
S(4) C(19) C(20) C(21) 144.9(9) no
S(5) C(20) C(19) C(18) 158.5(8) no
S(5) C(20) C(21) P(2) 178.1(5) no
S(5) C(20) C(21) C(22) -1(1) no
S(5) C(23) C(22) C(21) 0(1) no
S(5) C(23) C(24) S(6) -173.8(6) no
S(5) C(23) C(24) C(25) 9(2) no
S(6) C(24) C(23) C(22) 7(2) no
S(6) C(24) C(25) C(26) -1(1) no
S(6) C(27) C(26) C(25) -2(2) no
P(1) Pd(1) S(1) C(2) 165.2(4) no
P(1) Pd(1) S(1) C(5) 55.1(4) no
P(1) Pd(1) P(2) C(21) -14.2(6) no
P(1) Pd(1) P(2) C(41) -128.6(5) no
P(1) Pd(1) P(2) C(47) 101.0(5) no
P(1) Pd(1) C(18) C(17) 55.8(9) no
P(1) Pd(1) C(18) C(19) -114.1(8) no
P(1) C(7) C(6) C(5) -6(1) no
P(1) C(7) C(8) C(9) -176.3(7) no
P(1) C(29) C(30) C(31) 179.7(8) no
P(1) C(29) C(34) C(33) 180.0(8) no
P(1) C(35) C(36) C(37) 174.4(8) no
P(1) C(35) C(40) C(39) -175.2(8) no
P(2) Pd(1) S(1) C(2) -4.7(5) no
P(2) Pd(1) S(1) C(5) -114.7(4) no
P(2) Pd(1) P(1) C(7) 94.5(5) no
P(2) Pd(1) P(1) C(29) -146.6(4) no
P(2) Pd(1) P(1) C(35) -22.7(5) no
P(2) Pd(1) C(18) C(17) -136.1(9) no
P(2) Pd(1) C(18) C(19) 54.0(8) no
P(2) C(21) C(20) C(19) 1(1) no
P(2) C(21) C(22) C(23) -177.7(8) no
P(2) C(41) C(42) C(43) 177.3(9) no
P(2) C(41) C(46) C(45) -179(1) no
P(2) C(47) C(48) C(49) -175.9(9) no
P(2) C(47) C(52) C(51) 179(1) no
C(1) C(2) S(1) C(5) -178.0(8) no
C(1) C(2) C(3) C(4) 176(1) no
C(2) S(1) Pd(1) C(18) -141(2) no
C(2) S(1) C(5) C(4) 5.0(8) no
C(2) S(1) C(5) C(6) -178.2(8) no
C(2) C(3) C(4) C(5) 0(2) no
C(3) C(2) S(1) C(5) -5.2(9) no
C(3) C(4) C(5) C(6) 179.8(9) no
C(4) C(5) C(6) C(7) -170(1) no
C(5) S(1) Pd(1) C(18) 109(2) no
C(5) C(6) S(2) C(9) -179.1(7) no
C(5) C(6) C(7) C(8) 178.5(9) no
C(6) S(2) C(9) C(8) 1.1(7) no
C(6) S(2) C(9) C(10) -178.9(7) no
C(6) C(7) P(1) C(29) -89.6(8) no
C(6) C(7) P(1) C(35) 158.2(8) no
C(6) C(7) C(8) C(9) 0(1) no
C(7) P(1) Pd(1) C(18) 140.2(4) no
C(7) P(1) C(29) C(30) -46(1) no
C(7) P(1) C(29) C(34) 134.5(8) no
C(7) P(1) C(35) C(36) 120.4(8) no
C(7) P(1) C(35) C(40) -63.7(8) no
C(7) C(6) S(2) C(9) -1.3(7) no
C(7) C(8) C(9) C(10) 179.3(8) no
C(8) C(7) P(1) C(29) 85.8(8) no
C(8) C(7) P(1) C(35) -26.4(8) no
C(8) C(9) C(10) C(11) -155(1) no
C(9) C(10) S(3) C(13) -179.9(7) no
C(9) C(10) C(11) C(12) 179.2(9) no
C(10) S(3) C(13) C(12) 0.3(9) no
C(10) S(3) C(13) C(14) 177.1(9) no
C(10) C(11) C(12) C(13) 2(1) no
C(11) C(10) S(3) C(13) 0.6(8) no
C(11) C(12) C(13) C(14) -177(1) no
C(15) C(16) S(4) C(19) -176(1) no
C(15) C(16) C(17) C(18) 176(1) no
C(16) S(4) C(19) C(18) -0.4(8) no
C(16) S(4) C(19) C(20) -171.9(8) no
C(16) C(17) C(18) C(19) 0(1) no
C(17) C(16) S(4) C(19) 0.2(9) no
C(17) C(18) C(19) C(20) 171.5(9) no
C(18) Pd(1) P(1) C(29) -101.0(5) no
C(18) Pd(1) P(1) C(35) 22.9(4) no
C(18) Pd(1) P(2) C(21) -60.7(5) no
C(18) Pd(1) P(2) C(41) -175.0(5) no
C(18) Pd(1) P(2) C(47) 54.6(5) no
C(18) C(19) C(20) C(21) -25(2) no
C(19) C(20) S(5) C(23) 176.9(9) no
C(19) C(20) C(21) C(22) -177.3(9) no
C(20) S(5) C(23) C(22) 0.1(8) no
C(20) S(5) C(23) C(24) -179.0(8) no
C(20) C(21) P(2) C(41) 174.3(8) no
C(20) C(21) P(2) C(47) -74.9(9) no
C(20) C(21) C(22) C(23) 1(1) no
C(21) P(2) C(41) C(42) -62.0(9) no
C(21) P(2) C(41) C(46) 118.4(9) no
C(21) P(2) C(47) C(48) -41(1) no
C(21) P(2) C(47) C(52) 139.0(8) no
C(21) C(20) S(5) C(23) 0.2(8) no
C(21) C(22) C(23) C(24) 178.6(9) no
C(22) C(21) P(2) C(41) -7(1) no
C(22) C(21) P(2) C(47) 103.3(9) no
C(22) C(23) C(24) C(25) -170(1) no
C(23) C(24) S(6) C(27) -177.6(9) no
C(23) C(24) C(25) C(26) 176(1) no
C(24) S(6) C(27) C(26) 1(1) no
C(24) S(6) C(27) C(28) 179(1) no
C(24) C(25) C(26) C(27) 2(2) no
C(25) C(24) S(6) C(27) -0.2(9) no
C(25) C(26) C(27) C(28) -179(1) no
C(29) P(1) C(35) C(36) 9.9(9) no
C(29) P(1) C(35) C(40) -174.2(8) no
C(29) C(30) C(31) C(32) 1(2) no
C(29) C(34) C(33) C(32) 0(2) no
C(30) C(29) P(1) C(35) 63.2(9) no
C(30) C(29) C(34) C(33) 0(2) no
C(30) C(31) C(32) C(33) -1(2) no
C(31) C(30) C(29) C(34) -1(2) no
C(31) C(32) C(33) C(34) 1(2) no
C(34) C(29) P(1) C(35) -116.5(8) no
C(35) C(36) C(37) C(38) 1(2) no
C(35) C(40) C(39) C(38) 0(2) no
C(36) C(35) C(40) C(39) 1(2) no
C(36) C(37) C(38) C(39) 0(2) no
C(37) C(36) C(35) C(40) -1(1) no
C(37) C(38) C(39) C(40) 0(2) no
C(41) P(2) C(47) C(48) 68(1) no
C(41) P(2) C(47) C(52) -112.6(9) no
C(41) C(42) C(43) C(44) 1(2) no
C(41) C(46) C(45) C(44) 2(2) no
C(42) C(41) P(2) C(47) -172.5(8) no
C(42) C(41) C(46) C(45) 2(2) no
C(42) C(43) C(44) C(45) 2(2) no
C(43) C(42) C(41) C(46) -3(2) no
C(43) C(44) C(45) C(46) -3(2) no
C(46) C(41) P(2) C(47) 8(1) no
C(47) C(48) C(49) C(50) -5(2) no
C(47) C(52) C(51) C(50) 0(2) no
C(48) C(47) C(52) C(51) -2(2) no
C(48) C(49) C(50) C(51) 3(2) no
C(49) C(48) C(47) C(52) 5(2) no
C(49) C(50) C(51) C(52) 0(2) no
